data_4113823
loop_
_publ_author_name
'Arnold B. Tamayo'
'Bert D. Alleyne'
'Peter I. Djurovich'
'Sergey Lamansky'
'Irina Tsyba'
'Nam N. Ho'
'Robert Bau'
'Mark E. Thompson'

_publ_section_title
;
 Synthesis and Characterization of Facial and Meridional
 Tris-cyclometalated Iridium(III) Complexes
;
_journal_name_full 'Journal of the American Chemical Society'
_journal_page_first 7377
_journal_page_last 7387
_journal_paper_doi 10.1021/ja034537z
_journal_volume 125
_journal_year 2003
_chemical_formula_sum 'C37 H32 Cl2 Ir N3'
_chemical_formula_weight 781.76
_chemical_name_systematic
; 
 ? 
;
_space_group_IT_number 14
_symmetry_cell_setting monoclinic
_symmetry_space_group_name_Hall '-P 2yn'
_symmetry_space_group_name_H-M 'P 1 21/n 1'
_atom_sites_solution_hydrogens geom
_atom_sites_solution_primary direct
_atom_sites_solution_secondary difmap
_audit_creation_method SHELXL-97
_cell_angle_alpha 90.00
_cell_angle_beta 91.383(3)
_cell_angle_gamma 90.00
_cell_formula_units_Z 4
_cell_length_a 15.113(2)
_cell_length_b 9.9696(15)
_cell_length_c 21.093(3)
_cell_measurement_temperature 223(2)
_cell_volume 3177.2(8)
_computing_cell_refinement 'Bruker SMART'
_computing_data_collection 'Bruker SMART'
_computing_data_reduction 'Bruker SHELXTL'
_computing_molecular_graphics 'Bruker SHELXTL'
_computing_publication_material 'Bruker SHELXTL'
_computing_structure_refinement 'SHELXL-97 (Sheldrick, 1997)'
_computing_structure_solution 'SHELXS-97 (Sheldrick, 1990)'
_diffrn_ambient_temperature 223(2)
_diffrn_measured_fraction_theta_full 1.000
_diffrn_measured_fraction_theta_max 1.000
_diffrn_measurement_device_type 'CCD area detector'
_diffrn_measurement_method 'phi and omega scans'
_diffrn_radiation_monochromator graphite
_diffrn_radiation_source 'Normal-focus sealed tube'
_diffrn_radiation_type MoK\a
_diffrn_radiation_wavelength 0.71073
_diffrn_reflns_av_R_equivalents 0.0489
_diffrn_reflns_av_sigmaI/netI 0.0367
_diffrn_reflns_limit_h_max 17
_diffrn_reflns_limit_h_min -17
_diffrn_reflns_limit_k_max 11
_diffrn_reflns_limit_k_min -11
_diffrn_reflns_limit_l_max 24
_diffrn_reflns_limit_l_min -24
_diffrn_reflns_number 24547
_diffrn_reflns_theta_full 24.71
_diffrn_reflns_theta_max 24.71
_diffrn_reflns_theta_min 1.64
_exptl_absorpt_coefficient_mu 4.401
_exptl_absorpt_correction_T_max 0.5581
_exptl_absorpt_correction_T_min 0.4058
_exptl_absorpt_correction_type SADABS
_exptl_crystal_colour Yellow
_exptl_crystal_density_diffrn 1.634
_exptl_crystal_description Prism
_exptl_crystal_F_000 1544
_exptl_crystal_size_max 0.25
_exptl_crystal_size_mid 0.23
_exptl_crystal_size_min 0.15
_refine_diff_density_max 1.864
_refine_diff_density_min -1.315
_refine_diff_density_rms 0.131
_refine_ls_extinction_method none
_refine_ls_goodness_of_fit_ref 1.066
_refine_ls_hydrogen_treatment mixed
_refine_ls_matrix_type full
_refine_ls_number_parameters 419
_refine_ls_number_reflns 5422
_refine_ls_number_restraints 7
_refine_ls_restrained_S_all 1.067
_refine_ls_R_factor_all 0.0686
_refine_ls_R_factor_gt 0.0521
_refine_ls_shift/su_max 0.000
_refine_ls_shift/su_mean 0.000
_refine_ls_structure_factor_coef Fsqd
_refine_ls_weighting_details 'calc w=1/[\s^2^(Fo^2^)+(0.0695P)^2^+18.5285P] where P=(Fo^2^+2Fc^2^)/3'
_refine_ls_weighting_scheme calc
_refine_ls_wR_factor_gt 0.1344
_refine_ls_wR_factor_ref 0.1441
_reflns_number_gt 4312
_reflns_number_total 5422
_reflns_threshold_expression >2sigma(I)
_cod_data_source_file ja034537zsi20030403_065817.cif
_cod_data_source_block mt11s
_cod_database_code 4113823

loop_
_symmetry_equiv_pos_as_xyz
'x, y, z'
'-x+1/2, y+1/2, -z+1/2'
'-x, -y, -z'
'x-1/2, -y-1/2, z-1/2'

loop_
_atom_site_label
_atom_site_type_symbol
_atom_site_fract_x
_atom_site_fract_y
_atom_site_fract_z
_atom_site_U_iso_or_equiv
_atom_site_adp_type
_atom_site_occupancy
_atom_site_symmetry_multiplicity
_atom_site_calc_flag
_atom_site_refinement_flags
_atom_site_disorder_assembly
_atom_site_disorder_group
Ir1 Ir 0.77984(2) 0.27659(4) 0.044706(17) 0.05218(17) Uani 1 1 d . A 1
N1 N 0.8836(5) 0.1999(8) -0.0059(4) 0.0491(18) Uani 1 1 d . A 1
C12 C 0.8615(6) 0.1285(9) -0.0588(4) 0.049(2) Uani 1 1 d . A 1
C13 C 0.9285(6) 0.0775(11) -0.0958(5) 0.060(3) Uani 1 1 d . A 1
H13 H 0.9138 0.0260 -0.1319 0.071 Uiso 1 1 calc R A 1
C14 C 1.0161(7) 0.1012(12) -0.0804(6) 0.071(3) Uani 1 1 d . A 1
H14 H 1.0610 0.0680 -0.1062 0.085 Uiso 1 1 calc R A 1
C15 C 1.0370(7) 0.1742(13) -0.0269(6) 0.074(3) Uani 1 1 d . A 1
H15 H 1.0963 0.1911 -0.0151 0.088 Uiso 1 1 calc R A 1
C16 C 0.9702(7) 0.2211(12) 0.0084(6) 0.069(3) Uani 1 1 d . A 1
H16 H 0.9848 0.2712 0.0450 0.083 Uiso 1 1 calc R A 1
C21 C 0.7672(5) 0.1119(9) -0.0693(4) 0.045(2) Uani 1 1 d . A 1
C22 C 0.7127(5) 0.1771(9) -0.0247(4) 0.0405(19) Uani 1 1 d . A 1
C23 C 0.6218(6) 0.1634(10) -0.0342(4) 0.054(2) Uani 1 1 d . A 1
H23 H 0.5843 0.2080 -0.0062 0.065 Uiso 1 1 calc R A 1
C24 C 0.5830(5) 0.0870(10) -0.0830(4) 0.055(2) Uani 1 1 d D A 1
C25 C 0.6386(7) 0.0255(11) -0.1267(5) 0.063(3) Uani 1 1 d . A 1
H25 H 0.6144 -0.0254 -0.1603 0.076 Uiso 1 1 calc R A 1
C26 C 0.7309(6) 0.0408(10) -0.1197(5) 0.054(2) Uani 1 1 d . A 1
H26 H 0.7682 0.0021 -0.1497 0.065 Uiso 1 1 calc R A 1
C27 C 0.4849(6) 0.0716(13) -0.0902(6) 0.077(3) Uani 1 1 d D A 1
H27A H 0.4559 0.1442 -0.0682 0.115 Uiso 1 1 calc R A 1
H27B H 0.4672 -0.0135 -0.0722 0.115 Uiso 1 1 calc R A 1
H27C H 0.4680 0.0741 -0.1348 0.115 Uiso 1 1 calc R A 1
N1" N 0.6679(6) 0.3577(10) 0.0814(4) 0.069(3) Uani 1 1 d . A 1
C12" C 0.6396(8) 0.4736(13) 0.0518(7) 0.088(4) Uani 1 1 d . A 1
C13" C 0.5584(11) 0.5298(19) 0.0710(9) 0.120(7) Uani 1 1 d . A 1
H13" H 0.5377 0.6091 0.0516 0.144 Uiso 1 1 calc R A 1
C14" C 0.5110(11) 0.473(3) 0.1158(10) 0.152(11) Uani 1 1 d . A 1
H14" H 0.4578 0.5129 0.1278 0.183 Uiso 1 1 calc R A 1
C15" C 0.5391(9) 0.352(2) 0.1459(7) 0.118(6) Uani 1 1 d . A 1
H15" H 0.5054 0.3097 0.1769 0.141 Uiso 1 1 calc R A 1
C16" C 0.6199(7) 0.3017(16) 0.1265(6) 0.086(4) Uani 1 1 d . A 1
H16" H 0.6419 0.2236 0.1464 0.103 Uiso 1 1 calc R A 1
C21" C 0.6957(9) 0.5273(13) 0.0036(7) 0.082(4) Uani 1 1 d . A 1
C22" C 0.7710(7) 0.4511(11) -0.0097(5) 0.066(3) Uani 1 1 d . A 1
C23" C 0.8239(9) 0.5010(13) -0.0539(6) 0.082(4) Uani 1 1 d . A 1
H23" H 0.8743 0.4514 -0.0646 0.099 Uiso 1 1 calc R A 1
C24" C 0.8082(12) 0.6236(16) -0.0851(7) 0.107(5) Uani 1 1 d D A 1
C25" C 0.7315(15) 0.691(2) -0.0712(12) 0.137(8) Uani 1 1 d . A 1
H25" H 0.7179 0.7709 -0.0929 0.165 Uiso 1 1 calc R A 1
C26" C 0.6760(13) 0.6463(19) -0.0280(11) 0.128(7) Uani 1 1 d . A 1
H26" H 0.6243 0.6944 -0.0190 0.154 Uiso 1 1 calc R A 1
C27" C 0.8662(12) 0.6728(19) -0.1357(9) 0.158(9) Uani 1 1 d D A 1
H27D H 0.9209 0.7066 -0.1168 0.238 Uiso 1 1 calc R A 1
H27E H 0.8365 0.7442 -0.1590 0.238 Uiso 1 1 calc R A 1
H27F H 0.8793 0.5997 -0.1644 0.238 Uiso 1 1 calc R A 1
N1' N 0.8573(6) 0.3676(11) 0.1200(4) 0.073(3) Uani 1 1 d . A 1
C12' C 0.8713(7) 0.2833(17) 0.1713(6) 0.083(4) Uani 1 1 d . A 1
C13' C 0.9170(9) 0.323(2) 0.2236(7) 0.114(6) Uani 1 1 d . A 1
H13' H 0.9257 0.2642 0.2581 0.137 Uiso 1 1 calc R A 1
C14' C 0.9517(11) 0.455(3) 0.2252(9) 0.169(12) Uani 1 1 d . A 1
H14' H 0.9838 0.4850 0.2611 0.202 Uiso 1 1 calc R A 1
C15' C 0.9381(10) 0.538(2) 0.1743(9) 0.130(7) Uani 1 1 d . A 1
H15' H 0.9605 0.6264 0.1749 0.155 Uiso 1 1 calc R A 1
C16' C 0.8912(8) 0.4913(13) 0.1221(7) 0.091(4) Uani 1 1 d . A 1
H16' H 0.8827 0.5481 0.0869 0.109 Uiso 1 1 calc R A 1
C21' C 0.8347(7) 0.1520(15) 0.1657(5) 0.074(4) Uani 1 1 d . A 1
C22' C 0.7885(5) 0.1170(11) 0.1078(4) 0.054(2) Uani 1 1 d . A 1
C23' C 0.7560(6) -0.0073(12) 0.1009(5) 0.059(3) Uani 1 1 d . A 1
H23' H 0.7271 -0.0326 0.0628 0.071 Uiso 1 1 calc R A 1
C24' C 0.7652(8) -0.0993(13) 0.1507(7) 0.086(4) Uani 1 1 d D A 1
C25' C 0.8105(9) -0.061(2) 0.2065(5) 0.093(5) Uani 1 1 d . A 1
H25' H 0.8174 -0.1241 0.2394 0.112 Uiso 1 1 calc R A 1
C26' C 0.8436(10) 0.060(2) 0.2145(7) 0.102(5) Uani 1 1 d . A 1
H26' H 0.8729 0.0833 0.2527 0.123 Uiso 1 1 calc R A 1
C27' C 0.7334(10) -0.2378(15) 0.1418(9) 0.116(6) Uani 1 1 d D A 1
H27G H 0.6693 -0.2389 0.1420 0.174 Uiso 1 1 calc R A 1
H27H H 0.7566 -0.2936 0.1760 0.174 Uiso 1 1 calc R A 1
H27I H 0.7536 -0.2720 0.1016 0.174 Uiso 1 1 calc R A 1
C1S C 0.7080(9) 0.373(4) 0.8182(13) 0.118(14) Uani 0.60(2) 1 d PD B 2
H1S1 H 0.6981 0.3153 0.8549 0.141 Uiso 0.60(2) 1 calc PR B 2
H1S2 H 0.7127 0.4659 0.8333 0.141 Uiso 0.60(2) 1 calc PR B 2
Cl1 Cl 0.6187(6) 0.3592(18) 0.7646(4) 0.140(5) Uani 0.60(2) 1 d PD B 2
Cl2 Cl 0.8062(9) 0.3266(19) 0.7820(8) 0.121(4) Uani 0.60(2) 1 d PD B 2
C1D C 0.726(3) 0.339(4) 0.8066(14) 0.087(16) Uani 0.40(2) 1 d PD B 3
H1D1 H 0.6868 0.2653 0.8176 0.104 Uiso 0.40(2) 1 calc PR B 3
H1D2 H 0.7519 0.3744 0.8464 0.104 Uiso 0.40(2) 1 calc PR B 3
Cl1D Cl 0.663(2) 0.464(2) 0.7722(7) 0.159(12) Uani 0.40(2) 1 d PD B 3
Cl2D Cl 0.8118(19) 0.274(4) 0.7622(15) 0.161(12) Uani 0.40(2) 1 d PD B 3

loop_
_atom_site_aniso_label
_atom_site_aniso_U_11
_atom_site_aniso_U_22
_atom_site_aniso_U_33
_atom_site_aniso_U_23
_atom_site_aniso_U_13
_atom_site_aniso_U_12
Ir1 0.0368(2) 0.0656(3) 0.0533(2) -0.01013(19) -0.01781(15) 0.01298(17)
N1 0.035(4) 0.056(5) 0.056(4) 0.008(4) -0.008(3) -0.001(3)
C12 0.040(5) 0.047(5) 0.061(6) 0.014(4) -0.011(4) 0.009(4)
C13 0.051(6) 0.070(7) 0.058(6) 0.004(5) 0.002(5) 0.006(5)
C14 0.045(6) 0.084(8) 0.084(8) 0.013(6) 0.004(5) 0.017(5)
C15 0.036(5) 0.097(9) 0.087(8) 0.019(7) -0.009(5) 0.006(5)
C16 0.047(6) 0.087(8) 0.073(7) 0.005(6) -0.010(5) 0.003(5)
C21 0.041(5) 0.044(5) 0.048(5) 0.004(4) -0.008(4) 0.013(4)
C22 0.041(4) 0.039(4) 0.041(4) 0.003(4) -0.015(4) 0.006(4)
C23 0.042(5) 0.066(6) 0.054(5) -0.003(5) -0.006(4) 0.014(4)
C24 0.038(5) 0.074(7) 0.053(5) -0.001(5) -0.018(4) 0.002(4)
C25 0.059(6) 0.068(7) 0.062(6) -0.011(5) -0.014(5) 0.000(5)
C26 0.049(5) 0.053(6) 0.059(6) -0.001(5) -0.002(4) 0.011(4)
C27 0.045(6) 0.100(9) 0.085(8) -0.014(7) -0.011(5) 0.001(6)
N1" 0.048(5) 0.095(7) 0.063(5) -0.035(5) -0.021(4) 0.019(5)
C12" 0.071(8) 0.083(9) 0.106(10) -0.042(8) -0.056(7) 0.041(7)
C13" 0.092(11) 0.133(14) 0.132(14) -0.070(12) -0.047(10) 0.060(11)
C14" 0.066(10) 0.25(3) 0.143(17) -0.119(18) -0.036(10) 0.063(13)
C15" 0.056(8) 0.197(18) 0.099(10) -0.056(11) -0.019(7) 0.044(10)
C16" 0.044(6) 0.146(13) 0.065(7) -0.034(8) -0.011(5) 0.020(7)
C21" 0.083(9) 0.074(8) 0.088(9) -0.025(7) -0.049(7) 0.018(7)
C22" 0.063(7) 0.058(7) 0.075(7) -0.018(6) -0.036(6) 0.010(5)
C23" 0.086(9) 0.066(8) 0.094(9) -0.007(7) -0.032(7) -0.002(6)
C24" 0.123(13) 0.080(10) 0.116(12) 0.023(9) -0.045(10) -0.043(10)
C25" 0.130(18) 0.082(13) 0.20(2) -0.003(13) -0.077(16) 0.008(12)
C26" 0.109(14) 0.095(14) 0.18(2) -0.025(12) -0.078(13) 0.042(11)
C27" 0.146(17) 0.102(13) 0.22(2) 0.046(15) -0.077(17) -0.021(12)
N1' 0.055(5) 0.098(8) 0.065(6) -0.013(5) -0.014(4) 0.016(5)
C12' 0.047(6) 0.141(13) 0.061(7) -0.005(8) -0.005(5) 0.011(7)
C13' 0.065(9) 0.205(19) 0.070(9) -0.024(11) -0.028(7) 0.044(11)
C14' 0.080(11) 0.32(4) 0.103(13) -0.089(19) -0.043(10) -0.008(16)
C15' 0.088(11) 0.154(16) 0.144(15) -0.065(13) -0.049(11) -0.017(10)
C16' 0.072(8) 0.073(8) 0.127(11) -0.040(8) -0.044(7) -0.002(6)
C21' 0.048(6) 0.124(11) 0.049(6) 0.019(7) 0.004(5) 0.038(7)
C22' 0.026(4) 0.087(8) 0.049(5) -0.001(5) -0.004(4) 0.016(4)
C23' 0.038(5) 0.081(8) 0.058(6) 0.013(5) 0.009(4) 0.013(5)
C24' 0.061(7) 0.076(9) 0.121(11) 0.014(8) 0.039(7) 0.008(6)
C25' 0.072(8) 0.162(16) 0.046(7) 0.027(8) -0.005(6) 0.041(9)
C26' 0.084(10) 0.136(15) 0.087(10) 0.008(10) -0.009(7) 0.017(10)
C27' 0.080(10) 0.150(17) 0.118(13) 0.000(11) -0.012(9) 0.018(10)
C1S 0.078(17) 0.13(3) 0.15(3) -0.08(2) -0.033(16) 0.040(17)
Cl1 0.134(7) 0.181(14) 0.103(5) 0.010(6) -0.028(5) -0.033(6)
Cl2 0.113(7) 0.147(11) 0.104(9) 0.024(7) 0.028(5) -0.008(6)
C1D 0.16(4) 0.06(2) 0.046(17) 0.015(18) 0.01(2) -0.01(2)
Cl1D 0.27(3) 0.127(15) 0.085(8) 0.028(8) 0.061(11) 0.067(16)
Cl2D 0.176(18) 0.19(3) 0.115(18) 0.047(16) 0.021(12) 0.036(15)

loop_
_atom_type_symbol
_atom_type_description
_atom_type_scat_dispersion_real
_atom_type_scat_dispersion_imag
_atom_type_scat_source
C C 0.0033 0.0016 'International Tables Vol C Tables 4.2.6.8 and 6.1.1.4'
H H 0.0000 0.0000 'International Tables Vol C Tables 4.2.6.8 and 6.1.1.4'
N N 0.0061 0.0033 'International Tables Vol C Tables 4.2.6.8 and 6.1.1.4'
Cl Cl 0.1484 0.1585 'International Tables Vol C Tables 4.2.6.8 and 6.1.1.4'
Ir Ir -1.4442 7.9887 'International Tables Vol C Tables 4.2.6.8 and 6.1.1.4'

loop_
_geom_angle_atom_site_label_1
_geom_angle_atom_site_label_2
_geom_angle_atom_site_label_3
_geom_angle
C22 Ir1 N1" 93.6(3)
C22 Ir1 N1 79.5(3)
N1" Ir1 N1 171.1(3)
C22 Ir1 C22' 96.4(4)
N1" Ir1 C22' 95.8(4)
N1 Ir1 C22' 90.6(3)
C22 Ir1 C22" 89.2(3)
N1" Ir1 C22" 80.5(5)
N1 Ir1 C22" 93.6(4)
C22' Ir1 C22" 173.5(4)
C22 Ir1 N1' 175.3(3)
N1" Ir1 N1' 89.7(3)
N1 Ir1 N1' 97.5(3)
C22' Ir1 N1' 79.9(4)
C22" Ir1 N1' 94.6(4)
C16 N1 C12 118.9(9)
C16 N1 Ir1 124.7(7)
C12 N1 Ir1 116.4(5)
N1 C12 C13 119.0(8)
N1 C12 C21 114.0(8)
C13 C12 C21 127.0(9)
C14 C13 C12 121.0(10)
C15 C14 C13 119.1(10)
C16 C15 C14 118.4(10)
C15 C16 N1 123.6(11)
C26 C21 C22 121.2(8)
C26 C21 C12 123.2(8)
C22 C21 C12 115.5(8)
C23 C22 C21 116.4(8)
C23 C22 Ir1 129.0(7)
C21 C22 Ir1 114.5(6)
C22 C23 C24 123.8(8)
C23 C24 C25 118.3(8)
C23 C24 C27 121.9(9)
C25 C24 C27 119.8(9)
C24 C25 C26 119.4(9)
C21 C26 C25 120.7(9)
C16" N1" C12" 120.5(11)
C16" N1" Ir1 125.0(8)
C12" N1" Ir1 114.3(9)
N1" C12" C13" 117.6(16)
N1" C12" C21" 116.7(11)
C13" C12" C21" 125.7(15)
C14" C13" C12" 121.3(18)
C13" C14" C15" 121.4(15)
C16" C15" C14" 115.5(18)
N1" C16" C15" 123.6(15)
C26" C21" C22" 122.2(17)
C26" C21" C12" 122.1(15)
C22" C21" C12" 115.7(12)
C23" C22" C21" 116.0(12)
C23" C22" Ir1 131.4(9)
C21" C22" Ir1 112.6(10)
C22" C23" C24" 123.5(14)
C25" C24" C23" 117.2(16)
C25" C24" C27" 120.6(18)
C23" C24" C27" 122.0(18)
C26" C25" C24" 122.1(19)
C25" C26" C21" 118.9(19)
C16' N1' C12' 118.9(11)
C16' N1' Ir1 128.0(9)
C12' N1' Ir1 113.1(9)
C13' C12' N1' 122.0(16)
C13' C12' C21' 121.8(15)
N1' C12' C21' 116.2(10)
C12' C13' C14' 118.3(17)
C15' C14' C13' 119.8(14)
C14' C15' C16' 118.9(18)
N1' C16' C15' 122.1(16)
C26' C21' C12' 121.2(13)
C26' C21' C22' 120.5(15)
C12' C21' C22' 118.3(10)
C23' C22' C21' 119.1(10)
C23' C22' Ir1 128.5(7)
C21' C22' Ir1 112.4(9)
C22' C23' C24' 119.7(11)
C23' C24' C25' 119.4(13)
C23' C24' C27' 119.6(15)
C25' C24' C27' 120.9(15)
C26' C25' C24' 122.3(14)
C25' C26' C21' 119.0(15)
Cl1 C1S Cl2 110.3(14)
Cl1D C1D Cl2D 117.2(17)

loop_
_geom_bond_atom_site_label_1
_geom_bond_atom_site_label_2
_geom_bond_distance
Ir1 C22 2.020(8)
Ir1 N1" 2.044(8)
Ir1 N1 2.065(8)
Ir1 C22' 2.076(10)
Ir1 C22" 2.086(12)
Ir1 N1' 2.151(9)
N1 C16 1.353(12)
N1 C12 1.358(12)
C12 C13 1.390(13)
C12 C21 1.446(12)
C13 C14 1.375(14)
C14 C15 1.374(16)
C15 C16 1.352(15)
C21 C26 1.381(13)
C21 C22 1.422(12)
C22 C23 1.391(12)
C23 C24 1.397(13)
C24 C25 1.403(14)
C24 C27 1.494(10)
C25 C26 1.407(13)
N1" C16" 1.333(16)
N1" C12" 1.377(16)
C12" C13" 1.417(19)
C12" C21" 1.44(2)
C13" C14" 1.33(3)
C14" C15" 1.42(3)
C15" C16" 1.393(16)
C21" C26" 1.39(2)
C21" C22" 1.402(16)
C22" C23" 1.339(17)
C23" C24" 1.406(19)
C24" C25" 1.38(2)
C24" C27" 1.480(12)
C25" C26" 1.33(3)
N1' C16' 1.336(16)
N1' C12' 1.383(16)
C12' C13' 1.345(19)
C12' C21' 1.425(19)
C13' C14' 1.42(3)
C14' C15' 1.37(3)
C15' C16' 1.377(18)
C21' C26' 1.383(19)
C21' C22' 1.436(14)
C22' C23' 1.340(15)
C23' C24' 1.398(16)
C24' C25' 1.400(19)
C24' C27' 1.472(12)
C25' C26' 1.32(2)
C1S Cl1 1.745(14)
C1S Cl2 1.748(14)
C1D Cl1D 1.723(19)
C1D Cl2D 1.74(2)

loop_
_geom_torsion_atom_site_label_1
_geom_torsion_atom_site_label_2
_geom_torsion_atom_site_label_3
_geom_torsion_atom_site_label_4
_geom_torsion
C22 Ir1 N1 C16 178.9(8)
N1" Ir1 N1 C16 139(2)
C22' Ir1 N1 C16 -84.7(8)
C22" Ir1 N1 C16 90.4(8)
N1' Ir1 N1 C16 -4.8(9)
C22 Ir1 N1 C12 2.0(6)
N1" Ir1 N1 C12 -38(3)
C22' Ir1 N1 C12 98.3(7)
C22" Ir1 N1 C12 -86.6(7)
N1' Ir1 N1 C12 178.3(7)
C16 N1 C12 C13 1.1(13)
Ir1 N1 C12 C13 178.3(7)
C16 N1 C12 C21 179.8(8)
Ir1 N1 C12 C21 -3.0(10)
N1 C12 C13 C14 -1.6(14)
C21 C12 C13 C14 179.9(9)
C12 C13 C14 C15 1.3(16)
C13 C14 C15 C16 -0.6(17)
C14 C15 C16 N1 0.1(18)
C12 N1 C16 C15 -0.4(16)
Ir1 N1 C16 C15 -177.3(9)
N1 C12 C21 C26 -178.9(8)
C13 C12 C21 C26 -0.4(15)
N1 C12 C21 C22 2.6(11)
C13 C12 C21 C22 -178.8(9)
C26 C21 C22 C23 1.0(13)
C12 C21 C22 C23 179.5(8)
C26 C21 C22 Ir1 -179.5(7)
C12 C21 C22 Ir1 -1.0(10)
N1" Ir1 C22 C23 -6.7(9)
N1 Ir1 C22 C23 179.0(9)
C22' Ir1 C22 C23 89.5(9)
C22" Ir1 C22 C23 -87.1(9)
N1' Ir1 C22 C23 128(4)
N1" Ir1 C22 C21 173.9(7)
N1 Ir1 C22 C21 -0.5(6)
C22' Ir1 C22 C21 -89.9(6)
C22" Ir1 C22 C21 93.4(7)
N1' Ir1 C22 C21 -52(5)
C21 C22 C23 C24 2.1(14)
Ir1 C22 C23 C24 -177.4(7)
C22 C23 C24 C25 -3.0(15)
C22 C23 C24 C27 178.0(10)
C23 C24 C25 C26 0.9(15)
C27 C24 C25 C26 179.9(10)
C22 C21 C26 C25 -3.1(14)
C12 C21 C26 C25 178.6(9)
C24 C25 C26 C21 2.1(15)
C22 Ir1 N1" C16" 90.2(9)
N1 Ir1 N1" C16" 129(2)
C22' Ir1 N1" C16" -6.6(9)
C22" Ir1 N1" C16" 178.8(9)
N1' Ir1 N1" C16" -86.4(9)
C22 Ir1 N1" C12" -84.4(7)
N1 Ir1 N1" C12" -45(3)
C22' Ir1 N1" C12" 178.8(7)
C22" Ir1 N1" C12" 4.2(7)
N1' Ir1 N1" C12" 98.9(7)
C16" N1" C12" C13" 0.0(15)
Ir1 N1" C12" C13" 174.9(9)
C16" N1" C12" C21" 179.9(10)
Ir1 N1" C12" C21" -5.2(12)
N1" C12" C13" C14" 0(2)
C21" C12" C13" C14" 179.8(14)
C12" C13" C14" C15" -1(3)
C13" C14" C15" C16" 2(2)
C12" N1" C16" C15" 1.3(17)
Ir1 N1" C16" C15" -173.1(9)
C14" C15" C16" N1" -2(2)
N1" C12" C21" C26" -177.5(11)
C13" C12" C21" C26" 2.4(19)
N1" C12" C21" C22" 3.0(14)
C13" C12" C21" C22" -177.1(11)
C26" C21" C22" C23" 1.2(17)
C12" C21" C22" C23" -179.4(10)
C26" C21" C22" Ir1 -178.9(11)
C12" C21" C22" Ir1 0.6(12)
C22 Ir1 C22" C23" -88.8(11)
N1" Ir1 C22" C23" 177.4(11)
N1 Ir1 C22" C23" -9.4(11)
C22' Ir1 C22" C23" 122(3)
N1' Ir1 C22" C23" 88.5(11)
C22 Ir1 C22" C21" 91.2(7)
N1" Ir1 C22" C21" -2.6(7)
N1 Ir1 C22" C21" 170.7(7)
C22' Ir1 C22" C21" -58(3)
N1' Ir1 C22" C21" -91.5(7)
C21" C22" C23" C24" 1.4(17)
Ir1 C22" C23" C24" -178.5(9)
C22" C23" C24" C25" -3(2)
C22" C23" C24" C27" -177.4(13)
C23" C24" C25" C26" 3(3)
C27" C24" C25" C26" 177.1(19)
C24" C25" C26" C21" -1(3)
C22" C21" C26" C25" -2(2)
C12" C21" C26" C25" 179.0(16)
C22 Ir1 N1' C16' 140(4)
N1" Ir1 N1' C16' -86.0(10)
N1 Ir1 N1' C16' 88.8(10)
C22' Ir1 N1' C16' 178.1(10)
C22" Ir1 N1' C16' -5.5(11)
C22 Ir1 N1' C12' -41(5)
N1" Ir1 N1' C12' 93.7(8)
N1 Ir1 N1' C12' -91.6(7)
C22' Ir1 N1' C12' -2.3(7)
C22" Ir1 N1' C12' 174.1(8)
C16' N1' C12' C13' 0.8(17)
Ir1 N1' C12' C13' -178.8(10)
C16' N1' C12' C21' -179.1(10)
Ir1 N1' C12' C21' 1.2(12)
N1' C12' C13' C14' 0(2)
C21' C12' C13' C14' 179.7(14)
C12' C13' C14' C15' 0(3)
C13' C14' C15' C16' 0(3)
C12' N1' C16' C15' -1.2(19)
Ir1 N1' C16' C15' 178.4(11)
C14' C15' C16' N1' 1(3)
C13' C12' C21' C26' 0.9(18)
N1' C12' C21' C26' -179.2(11)
C13' C12' C21' C22' -178.7(11)
N1' C12' C21' C22' 1.3(15)
C26' C21' C22' C23' -1.6(15)
C12' C21' C22' C23' 177.9(9)
C26' C21' C22' Ir1 177.3(9)
C12' C21' C22' Ir1 -3.2(11)
C22 Ir1 C22' C23' -1.4(9)
N1" Ir1 C22' C23' 92.9(8)
N1 Ir1 C22' C23' -80.9(8)
C22" Ir1 C22' C23' 148(3)
N1' Ir1 C22' C23' -178.4(9)
C22 Ir1 C22' C21' 179.9(6)
N1" Ir1 C22' C21' -85.8(6)
N1 Ir1 C22' C21' 100.3(6)
C22" Ir1 C22' C21' -31(4)
N1' Ir1 C22' C21' 2.8(6)
C21' C22' C23' C24' 1.9(13)
Ir1 C22' C23' C24' -176.8(7)
C22' C23' C24' C25' -1.7(15)
C22' C23' C24' C27' -176.9(11)
C23' C24' C25' C26' 1.3(19)
C27' C24' C25' C26' 176.4(14)
C24' C25' C26' C21' -1(2)
C12' C21' C26' C25' -178.4(12)
C22' C21' C26' C25' 1.2(19)
